data_7159909
loop_
_publ_author_name
'Khan, Salman'
'Chatterjee, Abhradeep'
'Nair, Akshay M.'
'Volla, Chandra M. R.'

_publ_section_title
;
 A highly diastereoselective one-pot Ugi/radical
 spirocyclization/aza-Michael addition sequence.
;
_journal_issue 19
_journal_name_full 'Organic &amp; biomolecular chemistry'
_journal_page_first 3887
_journal_page_last 3892
_journal_paper_doi 10.1039/d4ob00610k
_journal_volume 22
_journal_year 2024
_chemical_formula_moiety 'C29 H21 Br N2 O3 S, C2 H6 O S'
_chemical_formula_sum 'C31 H27 Br N2 O4 S2'
_chemical_formula_weight 635.57
_space_group_crystal_system triclinic
_space_group_IT_number 2
_space_group_name_Hall '-P 1'
_space_group_name_H-M_alt 'P -1'
_atom_sites_solution_hydrogens geom
_atom_sites_solution_primary dual
_audit_creation_date 2020-02-26
_audit_creation_method
;
Olex2 1.3-ac4
(compiled 2019.04.23 svn.r3594 for Rigaku Oxford Diffraction, GUI svn.r5739)
;
_audit_update_record
;
2023-10-02 deposited with the CCDC.	2024-04-22 downloaded from the CCDC.
;
_cell_angle_alpha 87.085(2)
_cell_angle_beta 81.887(2)
_cell_angle_gamma 82.628(2)
_cell_formula_units_Z 8
_cell_length_a 13.7999(4)
_cell_length_b 15.4016(4)
_cell_length_c 27.5518(8)
_cell_measurement_reflns_used 32120
_cell_measurement_temperature 150
_cell_measurement_theta_max 30.3780
_cell_measurement_theta_min 2.0460
_cell_volume 5746.1(3)
_computing_cell_refinement 'CrysAlisPro 1.171.39.46 (Rigaku OD, 2018)'
_computing_data_collection 'CrysAlisPro 1.171.39.46 (Rigaku OD, 2018)'
_computing_data_reduction 'CrysAlisPro 1.171.39.46 (Rigaku OD, 2018)'
_computing_molecular_graphics 'Olex2 (Dolomanov et al., 2009)'
_computing_publication_material 'Olex2 (Dolomanov et al., 2009)'
_computing_structure_refinement 'ShelXL (Sheldrick, 2015)'
_computing_structure_solution 'ShelXT (Sheldrick, 2015)'
_diffrn_ambient_temperature 150
_diffrn_detector 'CCD plate'
_diffrn_measured_fraction_theta_full 0.999
_diffrn_measured_fraction_theta_max 0.999
_diffrn_measurement_details
;
List of Runs (angles in degrees, time in seconds):

  # Type    Start    End  Width  t~exp~   \w     \q     \k     \f   Frames
#--------------------------------------------------------------------------
  1  \w   -110.00  19.00   1.00    8.00    --  -20.00 -72.00 -36.00  129
  2  \w    -94.00  19.00   1.00    8.00    --  -20.00 -72.00-180.00  113
  3  \w    -35.00  70.00   1.00    8.00    --  -20.00   0.00 108.00  105
  4  \w    -35.00  19.00   1.00    8.00    --  -20.00 -72.00  36.00   54
  5  \w    -39.00  -9.00   1.00    8.00    --  -20.00 -72.00-108.00   30
  6  \w    -53.00 -23.00   1.00    8.00    --  -20.00 -72.00 108.00   30
  7  \w    -59.00  70.00   1.00    8.00    --  -20.00  72.00-108.00  129
  8  \w    -59.00  31.00   1.00    8.00    --  -20.00  72.00  36.00   90
  9  \w    -59.00  31.00   1.00    8.00    --  -20.00  72.00-180.00   90
 10  \w    -56.00  30.00   1.00    8.00    --  -20.00  72.00 -36.00   86
 11  \w    -59.00  -6.00   1.00    8.00    --  -20.00  72.00 108.00   53
 12  \w    -39.00  -8.00   1.00    8.00    --  -20.00   0.00-180.00   31
 13  \w   -110.00 -42.00   1.00    8.00    --  -20.00   0.00 -36.00   68
;
_diffrn_measurement_device 'abstract diffractometer'
_diffrn_measurement_device_type 'dtrek-CrysAlisPro-abstract goniometer imported rigaku-d*trek images'
_diffrn_measurement_method '\w scans'
_diffrn_orient_matrix_type 'CrysAlisPro convention (1999,Acta A55,543-557)'
_diffrn_orient_matrix_UB_11 0.0451490000
_diffrn_orient_matrix_UB_12 -0.0176140000
_diffrn_orient_matrix_UB_13 0.0082091000
_diffrn_orient_matrix_UB_21 -0.0110996000
_diffrn_orient_matrix_UB_22 0.0271694000
_diffrn_orient_matrix_UB_23 0.0205756000
_diffrn_orient_matrix_UB_31 -0.0239788000
_diffrn_orient_matrix_UB_32 -0.0333228000
_diffrn_orient_matrix_UB_33 0.0136470000
_diffrn_radiation_monochromator graphite
_diffrn_radiation_probe x-ray
_diffrn_radiation_type 'Mo K\a'
_diffrn_radiation_wavelength 0.71073
_diffrn_reflns_av_R_equivalents 0.0958
_diffrn_reflns_av_unetI/netI 0.0742
_diffrn_reflns_Laue_measured_fraction_full 0.999
_diffrn_reflns_Laue_measured_fraction_max 0.999
_diffrn_reflns_limit_h_max 16
_diffrn_reflns_limit_h_min -16
_diffrn_reflns_limit_k_max 18
_diffrn_reflns_limit_k_min -18
_diffrn_reflns_limit_l_max 32
_diffrn_reflns_limit_l_min -32
_diffrn_reflns_number 110921
_diffrn_reflns_point_group_measured_fraction_full 0.999
_diffrn_reflns_point_group_measured_fraction_max 0.999
_diffrn_reflns_theta_full 25.000
_diffrn_reflns_theta_max 25.000
_diffrn_reflns_theta_min 1.502
_diffrn_source 'fine-focus sealed X-ray tube'
_diffrn_source_type 'Enhance (Mo) X-ray Source'
_exptl_absorpt_coefficient_mu 1.616
_exptl_absorpt_correction_T_max 1.00000
_exptl_absorpt_correction_T_min 0.65858
_exptl_absorpt_correction_type multi-scan
_exptl_absorpt_process_details
;
CrysAlisPro 1.171.39.46 (Rigaku Oxford Diffraction, 2018)
Empirical absorption correction using spherical harmonics,
 implemented in SCALE3 ABSPACK scaling algorithm.
;
_exptl_crystal_colour colourless
_exptl_crystal_colour_primary colourless
_exptl_crystal_density_diffrn 1.469
_exptl_crystal_description block
_exptl_crystal_F_000 2608
_exptl_crystal_size_max 0.201
_exptl_crystal_size_mid 0.109
_exptl_crystal_size_min 0.062
_refine_diff_density_max 3.648
_refine_diff_density_min -2.229
_refine_diff_density_rms 0.152
_refine_ls_extinction_method none
_refine_ls_goodness_of_fit_ref 1.037
_refine_ls_hydrogen_treatment constr
_refine_ls_matrix_type full
_refine_ls_number_parameters 1449
_refine_ls_number_reflns 20237
_refine_ls_number_restraints 12
_refine_ls_restrained_S_all 1.041
_refine_ls_R_factor_all 0.1215
_refine_ls_R_factor_gt 0.0811
_refine_ls_shift/su_max 0.000
_refine_ls_shift/su_mean 0.000
_refine_ls_structure_factor_coef Fsqd
_refine_ls_weighting_details 'w=1/[\s^2^(Fo^2^)+(0.1487P)^2^+9.5240P] where P=(Fo^2^+2Fc^2^)/3'
_refine_ls_weighting_scheme calc
_refine_ls_wR_factor_gt 0.2120
_refine_ls_wR_factor_ref 0.2553
_reflns_Friedel_coverage 0.000
_reflns_number_gt 13424
_reflns_number_total 20237
_reflns_threshold_expression 'I > 2\s(I)'
_cod_data_source_file d4ob00610k2.cif
_cod_data_source_block cmrv-sk-969_mo
_cod_depositor_comments
;
          Adding full bibliography for 7159909.cif.

2024-12-16
Z value and formula fixed to values more according to usual
chemical conventions.                 miguel
;
_cod_original_formula_sum 'C124 H108 Br4 N8 O16 S8'
_cod_original_formula_weight 2542.30
_cod_original_formula_moiety '4(C29 H21 Br N2 O3 S), 4(C2 H6 O S)'
_cod_original_formula_units_Z 2
_cod_database_code 7159909
_shelx_shelxl_version_number 2014/7
_shelx_space_group_comment
;
The symmetry employed for this shelxl refinement is uniquely defined
by the following loop, which should always be used as a source of
symmetry information in preference to the above space-group names.
They are only intended as comments.
;
_shelx_estimated_absorpt_t_max 0.906
_shelx_estimated_absorpt_t_min 0.737
_reflns_odcompleteness_completeness 92.58
_reflns_odcompleteness_iscentric 1
_reflns_odcompleteness_theta 31.12
_olex2_refinement_description
;
1. Fixed Uiso
 At 1.2 times of:
  All C(H) groups, All C(H,H) groups, All N(H) groups
 At 1.5 times of:
  All C(H,H,H) groups
2. Uiso/Uaniso restraints and constraints
Uanis(O5) \\sim Ueq, Uanis(S1) \\sim Ueq: with sigma of 0.001 and sigma for
terminal atoms of 0.001
3.a Ternary CH refined with riding coordinates:
 C010(H010), C013(H013), C017(H017), C01D(H01D), C01K(H01K), C01U(H01U),
 C025(H025), C02K(H02K)
3.b Secondary CH2 refined with riding coordinates:
 C01N(H01A,H01B), C01T(H01C,H01E), C022(H02C,H02D), C02D(H02A,H02B)
3.c Aromatic/amide H refined with riding coordinates:
 N00L(H00L), N00M(H00M), N00N(H00N), N00Q(H00Q), C01G(H01G), C01O(H01O),
 C01P(H01P), C01S(H01S), C01X(H01X), C01Y(H01Y), C01Z(H01Z), C020(H020),
 C024(H024), C026(H026), C028(H028), C029(H029), C02C(H02E), C02E(H02G),
 C02F(H02F), C02I(H02I), C02L(H02L), C02N(H02N), C02P(H02P), C02Q(H02Q),
 C02R(H02R), C02T(H02T), C02U(H02U), C02V(H02V), C02W(H02W), C02Y(H02Y),
 C02Z(H02Z), C030(H030), C031(H031), C032(H032), C036(H036), C038(H038),
 C039(H039), C03A(H03A), C03C(H03C), C03D(H03D), C03E(H03E), C03G(H03G),
 C03H(H03H), C03I(H03I), C03K(H03K), C03L(H03L), C03M(H03M), C03N(H03N),
 C03O(H03O), C03P(H03P), C03Q(H03Q), C03R(H03R), C03S(H03S), C03T(H03T),
 C03U(H03U), C03V(H03V), C03W(H03W), C03X(H03X), C03Y(H03Y), C03Z(H03Z),
 C040(H040), C041(H041), C042(H042), C043(H043), C044(H044), C045(H045),
 C046(H046), C047(H047)
3.d Idealised Me refined as rotating group:
 C048(H04A,H04B,H04C), C049(H04G,H04H,H04I), C04A(H04J,H04K,H04L), C04B(H04D,
 H04E,H04F), C04C(H04M,H04N,H04O), C04F(H04P,H04Q,H04R), C2(H2A,H2B,H2C),
 C3(H3A,H3B,H3C)
;
_olex2_submission_special_instructions 'No special instructions were received'
_oxdiff_exptl_absorpt_empirical_details
;
Empirical correction (ABSPACK) includes:
- Absorption correction using spherical harmonics
- Frame scaling
- Detector area scaling
;
_oxdiff_exptl_absorpt_empirical_full_max 1.513
_oxdiff_exptl_absorpt_empirical_full_min 0.713

loop_
_space_group_symop_operation_xyz
'x, y, z'
'-x, -y, -z'

loop_
_atom_site_label
_atom_site_type_symbol
_atom_site_fract_x
_atom_site_fract_y
_atom_site_fract_z
_atom_site_U_iso_or_equiv
_atom_site_adp_type
_atom_site_occupancy
_atom_site_site_symmetry_order
_atom_site_calc_flag
_atom_site_refinement_flags_posn
_atom_site_refinement_flags_adp
_atom_site_refinement_flags_occupancy
_atom_site_disorder_assembly
_atom_site_disorder_group
Br01 Br 0.06830(6) -0.33262(5) -0.00618(3) 0.0428(2) Uani 1 1 d . . . . .
Br02 Br 0.41419(6) -0.04186(4) 0.22419(3) 0.0436(2) Uani 1 1 d . . . . .
Br03 Br 0.57898(6) -0.33866(5) 0.50204(3) 0.0448(2) Uani 1 1 d . . . . .
Br04 Br 0.02507(6) 1.04994(5) 0.26211(3) 0.0516(3) Uani 1 1 d . . . . .
S005 S 0.19283(10) 0.66431(9) 0.18488(5) 0.0186(3) Uani 1 1 d . . . . .
S006 S 0.29794(10) 0.34126(9) 0.31429(5) 0.0182(3) Uani 1 1 d . . . . .
S007 S 0.84012(11) -0.06125(9) 0.56901(5) 0.0206(3) Uani 1 1 d . . . . .
S008 S 0.32724(11) -0.06080(9) 0.06812(5) 0.0206(3) Uani 1 1 d . . . . .
S009 S 0.75500(13) 0.77702(11) 0.34204(6) 0.0313(4) Uani 1 1 d . . . . .
S00A S 0.73783(14) 0.22389(12) 0.15559(7) 0.0388(4) Uani 1 1 d . . . . .
S00B S 0.46029(15) -0.01971(13) 0.42250(7) 0.0439(5) Uani 1 1 d . . . . .
O00D O 0.2266(3) 0.6157(2) 0.29711(14) 0.0194(9) Uani 1 1 d . . . . .
O00E O 0.4222(3) 0.6176(2) 0.09079(13) 0.0200(9) Uani 1 1 d . . . . .
O00F O 0.2667(3) 0.3870(2) 0.20191(13) 0.0187(9) Uani 1 1 d . . . . .
O00G O 0.0708(3) 0.3830(2) 0.40681(14) 0.0207(9) Uani 1 1 d . . . . .
O00H O 0.9385(3) -0.0608(2) 0.45482(14) 0.0226(9) Uani 1 1 d . . . . .
O00I O 1.0170(3) 0.2019(2) 0.35173(14) 0.0214(9) Uani 1 1 d . . . . .
O00J O 0.4388(3) -0.0656(2) -0.04416(14) 0.0238(9) Uani 1 1 d . . . . .
O00K O 0.5321(3) 0.1982(2) -0.14639(14) 0.0229(9) Uani 1 1 d . . . . .
N00L N 0.4510(3) 0.6240(3) 0.16865(16) 0.0137(10) Uani 1 1 d . . . . .
H00L H 0.4716 0.6753 0.1608 0.016 Uiso 1 1 calc R . . . .
N00M N 0.4650(3) 0.2339(3) -0.06933(16) 0.0160(10) Uani 1 1 d . . . . .
H00M H 0.4888 0.2845 -0.0744 0.019 Uiso 1 1 calc R . . . .
N00N N 0.0400(3) 0.3783(3) 0.32856(16) 0.0153(10) Uani 1 1 d . . . . .
H00N H 0.0173 0.3277 0.3359 0.018 Uiso 1 1 calc R . . . .
O00O O 0.8348(3) 0.7525(3) 0.30082(17) 0.0393(12) Uani 1 1 d . . . . .
N00P N 0.4018(3) 0.4622(3) 0.19260(15) 0.0134(9) Uani 1 1 d . . . . .
N00Q N 0.9566(3) 0.2368(3) 0.42994(16) 0.0172(10) Uani 1 1 d . . . . .
H00Q H 0.9795 0.2876 0.4243 0.021 Uiso 1 1 calc R . . . .
N00R N 0.0907(3) 0.5404(3) 0.30582(16) 0.0134(10) Uani 1 1 d . . . . .
O00S O -0.2030(3) 0.3606(3) 0.26998(19) 0.0393(12) Uani 1 1 d . . . . .
N00T N 0.3851(3) 0.0816(3) -0.05312(16) 0.0159(10) Uani 1 1 d . . . . .
N00U N 0.8786(3) 0.0847(3) 0.44804(16) 0.0157(10) Uani 1 1 d . . . . .
O00V O 0.6958(3) 0.6439(3) 0.2242(2) 0.0430(13) Uani 1 1 d . . . . .
O00W O 0.6560(4) 0.2393(3) 0.19741(19) 0.0452(13) Uani 1 1 d . . . . .
O00X O 0.7519(4) 0.4265(3) 0.4762(2) 0.0585(16) Uani 1 1 d . . . . .
O00Y O 0.2536(4) 0.4244(3) -0.0258(2) 0.0568(16) Uani 1 1 d . . . . .
C00Z C 0.3338(4) 0.4152(3) 0.21798(19) 0.0128(11) Uani 1 1 d . . . . .
C010 C 0.4471(4) 0.5952(3) 0.22069(19) 0.0144(11) Uani 1 1 d . . . . .
H010 H 0.3799 0.6145 0.2383 0.017 Uiso 1 1 calc R . . . .
C011 C 0.0209(4) 0.5786(3) 0.3915(2) 0.0162(12) Uani 1 1 d . . . . .
C012 C 0.4734(4) 0.4680(4) 0.31884(19) 0.0162(12) Uani 1 1 d . . . . .
C013 C 0.9098(4) 0.2199(3) 0.48079(19) 0.0139(11) Uani 1 1 d . . . . .
H013 H 0.9614 0.1928 0.5009 0.017 Uiso 1 1 calc R . . . .
C014 C 0.4750(4) 0.4221(3) 0.10796(19) 0.0141(11) Uani 1 1 d . . . . .
C015 C 0.2556(4) 0.1513(3) 0.0702(2) 0.0189(12) Uani 1 1 d . . . . .
C016 C 0.4310(4) 0.4543(3) 0.27379(19) 0.0145(12) Uani 1 1 d . . . . .
C017 C 0.0452(4) 0.4080(3) 0.27712(19) 0.0147(11) Uani 1 1 d . . . . .
H017 H 0.1126 0.3889 0.2597 0.018 Uiso 1 1 calc R . . . .
C018 C 0.3311(4) 0.2375(4) 0.2869(2) 0.0201(13) Uani 1 1 d . . . . .
C019 C 0.0658(4) 0.4190(3) 0.3659(2) 0.0145(12) Uani 1 1 d . . . . .
C01A C 0.0202(4) 0.5366(4) 0.1796(2) 0.0180(12) Uani 1 1 d . . . . .
C01B C 0.7722(4) -0.1368(4) 0.5454(2) 0.0180(12) Uani 1 1 d . . . . .
C01C C 0.4271(4) 0.5815(3) 0.1324(2) 0.0160(12) Uani 1 1 d . . . . .
C01D C 0.4126(4) 0.2175(3) -0.0198(2) 0.0173(12) Uani 1 1 d . . . . .
H01D H 0.4613 0.1904 0.0020 0.021 Uiso 1 1 calc R . . . .
C01E C 0.8932(4) 0.0063(4) 0.47196(19) 0.0153(12) Uani 1 1 d . . . . .
C01F C 0.7663(4) 0.1488(3) 0.5749(2) 0.0172(12) Uani 1 1 d . . . . .
C01G C 0.0554(4) 0.7845(4) 0.2386(2) 0.0211(13) Uani 1 1 d . . . . .
H01G H 0.0176 0.7375 0.2478 0.025 Uiso 1 1 calc R . . . .
C01H C 0.1465(4) 0.7693(4) 0.2091(2) 0.0192(12) Uani 1 1 d . . . . .
C01I C 0.1585(4) 0.5879(3) 0.2809(2) 0.0147(11) Uani 1 1 d . . . . .
C01J C 0.2628(4) -0.1357(4) 0.0427(2) 0.0197(13) Uani 1 1 d . . . . .
C01K C 0.4052(4) 0.4876(3) 0.14088(18) 0.0130(11) Uani 1 1 d . . . . .
H01K H 0.3374 0.4860 0.1323 0.016 Uiso 1 1 calc R . . . .
C01L C 0.3069(4) 0.1056(3) 0.02597(19) 0.0142(11) Uani 1 1 d . . . . .
C01M C 0.0617(4) 0.5497(3) 0.22502(19) 0.0160(12) Uani 1 1 d . . . . .
C01N C 0.5232(4) 0.6381(4) 0.2430(2) 0.0175(12) Uani 1 1 d . . . . .
H01A H 0.5144 0.7019 0.2354 0.021 Uiso 1 1 calc R . . . .
H01B H 0.5120 0.6294 0.2792 0.021 Uiso 1 1 calc R . . . .
C01O C 0.2011(5) 0.8385(4) 0.1952(2) 0.0239(13) Uani 1 1 d . . . . .
H01O H 0.2639 0.8283 0.1758 0.029 Uiso 1 1 calc R . . . .
C01P C 0.4236(4) 0.2142(4) 0.2607(2) 0.0207(13) Uani 1 1 d . . . . .
H01P H 0.4704 0.2551 0.2559 0.025 Uiso 1 1 calc R . . . .
C01Q C 0.3590(4) 0.4064(3) 0.26917(19) 0.0134(11) Uani 1 1 d . . . . .
C01R C 0.3933(4) 0.0034(4) -0.0280(2) 0.0188(12) Uani 1 1 d . . . . .
C01S C -0.0810(4) 0.5414(3) 0.29097(19) 0.0145(11) Uani 1 1 d . . . . .
H01S H -0.0973 0.5996 0.3021 0.017 Uiso 1 1 calc R . . . .
C01T C -0.0306(4) 0.3664(4) 0.2539(2) 0.0172(12) Uani 1 1 d . . . . .
H01C H -0.0182 0.3756 0.2179 0.021 Uiso 1 1 calc R . . . .
H01E H -0.0223 0.3025 0.2612 0.021 Uiso 1 1 calc R . . . .
C01U C 0.0879(4) 0.5136(3) 0.35799(19) 0.0147(11) Uani 1 1 d . . . . .
H01U H 0.1562 0.5143 0.3661 0.018 Uiso 1 1 calc R . . . .
C01V C 0.8329(4) 0.1558(3) 0.47958(19) 0.0153(12) Uani 1 1 d . . . . .
C01W C 0.4665(4) 0.4948(3) 0.22367(19) 0.0146(11) Uani 1 1 d . . . . .
C01X C 0.5732(4) 0.4610(4) 0.20736(19) 0.0173(12) Uani 1 1 d . . . . .
H01X H 0.5895 0.4025 0.1967 0.021 Uiso 1 1 calc R . . . .
C01Y C 0.0237(4) 0.6678(4) 0.3811(2) 0.0222(13) Uani 1 1 d . . . . .
H01Y H 0.0649 0.6861 0.3529 0.027 Uiso 1 1 calc R . . . .
C01Z C 0.2454(4) 0.1978(4) -0.0433(2) 0.0180(12) Uani 1 1 d . . . . .
H01Z H 0.2044 0.1624 -0.0563 0.022 Uiso 1 1 calc R . . . .
C020 C 0.6641(4) -0.1786(4) 0.4923(2) 0.0241(13) Uani 1 1 d . . . . .
H020 H 0.6291 -0.1663 0.4650 0.029 Uiso 1 1 calc R . . . .
C021 C 0.3359(4) 0.1538(3) -0.02300(19) 0.0159(12) Uani 1 1 d . . . . .
C022 C 0.8636(4) 0.3076(4) 0.5018(2) 0.0203(13) Uani 1 1 d . . . . .
H02C H 0.9136 0.3490 0.4969 0.024 Uiso 1 1 calc R . . . .
H02D H 0.8440 0.2994 0.5375 0.024 Uiso 1 1 calc R . . . .
C023 C 0.1338(4) 0.5968(3) 0.22967(19) 0.0150(12) Uani 1 1 d . . . . .
C024 C 0.2621(4) 0.1770(4) 0.2949(2) 0.0217(13) Uani 1 1 d . . . . .
H024 H 0.1987 0.1929 0.3128 0.026 Uiso 1 1 calc R . . . .
C025 C 0.9176(4) 0.1021(4) 0.3968(2) 0.0163(12) Uani 1 1 d . . . . .
H025 H 0.9693 0.0523 0.3868 0.020 Uiso 1 1 calc R . . . .
C026 C 0.4715(4) 0.3336(4) 0.1184(2) 0.0228(13) Uani 1 1 d . . . . .
H026 H 0.4274 0.3159 0.1457 0.027 Uiso 1 1 calc R . . . .
C027 C 0.0258(4) 0.5086(3) 0.27490(19) 0.0138(11) Uani 1 1 d . . . . .
C028 C 0.5697(4) 0.4326(4) 0.3245(2) 0.0230(13) Uani 1 1 d . . . . .
H028 H 0.6095 0.3998 0.2991 0.028 Uiso 1 1 calc R . . . .
C029 C 0.1615(5) 0.1978(4) 0.0714(2) 0.0250(14) Uani 1 1 d . . . . .
H029 H 0.1280 0.1996 0.0434 0.030 Uiso 1 1 calc R . . . .
C02A C 0.8111(4) 0.1066(3) 0.52895(19) 0.0147(11) Uani 1 1 d . . . . .
C02B C 0.9685(4) 0.1851(4) 0.3917(2) 0.0172(12) Uani 1 1 d . . . . .
C02C C 0.6730(4) 0.1973(4) 0.5805(2) 0.0250(14) Uani 1 1 d . . . . .
H02E H 0.6361 0.2054 0.5537 0.030 Uiso 1 1 calc R . . . .
C02D C 0.3649(5) 0.3053(4) 0.0002(2) 0.0225(13) Uani 1 1 d . . . . .
H02A H 0.3430 0.2975 0.0358 0.027 Uiso 1 1 calc R . . . .
H02B H 0.4149 0.3467 -0.0039 0.027 Uiso 1 1 calc R . . . .
C02E C 0.7392(4) 0.2002(4) 0.4622(2) 0.0206(13) Uani 1 1 d . . . . .
H02G H 0.6955 0.1647 0.4514 0.025 Uiso 1 1 calc R . . . .
C02F C 0.2629(4) -0.2182(4) 0.0648(2) 0.0231(13) Uani 1 1 d . . . . .
H02F H 0.3022 -0.2342 0.0903 0.028 Uiso 1 1 calc R . . . .
C02G C 0.4805(4) 0.1809(3) -0.1072(2) 0.0169(12) Uani 1 1 d . . . . .
C02H C 0.6282(4) 0.6007(4) 0.2240(2) 0.0213(13) Uani 1 1 d . . . . .
C02I C 0.7198(4) -0.1174(4) 0.5063(2) 0.0236(13) Uani 1 1 d . . . . .
H02I H 0.7218 -0.0625 0.4891 0.028 Uiso 1 1 calc R . . . .
C02J C 0.8382(4) 0.1030(4) 0.3636(2) 0.0221(13) Uani 1 1 d . . . . .
C02K C 0.4331(4) 0.0964(4) -0.10324(19) 0.0179(12) Uani 1 1 d . . . . .
H02K H 0.4879 0.0475 -0.1098 0.021 Uiso 1 1 calc R . . . .
C02L C 0.3034(5) 0.1480(4) 0.1118(2) 0.0229(13) Uani 1 1 d . . . . .
H02L H 0.3666 0.1152 0.1119 0.027 Uiso 1 1 calc R . . . .
C02M C 0.1509(4) -0.2543(4) 0.0125(2) 0.0252(14) Uani 1 1 d . . . . .
C02N C 0.7706(5) -0.2178(4) 0.5703(2) 0.0224(13) Uani 1 1 d . . . . .
H02N H 0.8082 -0.2313 0.5966 0.027 Uiso 1 1 calc R . . . .
C02O C 0.3371(4) 0.0207(4) 0.0221(2) 0.0187(12) Uani 1 1 d . . . . .
C02P C -0.1531(4) 0.4926(4) 0.2903(2) 0.0204(13) Uani 1 1 d . . . . .
H02P H -0.2186 0.5164 0.3021 0.025 Uiso 1 1 calc R . . . .
C02Q C 0.4479(5) 0.1314(4) 0.2413(2) 0.0238(13) Uani 1 1 d . . . . .
H02Q H 0.5102 0.1160 0.2222 0.029 Uiso 1 1 calc R . . . .
C02R C 0.7146(4) 0.2875(4) 0.4614(2) 0.0247(14) Uani 1 1 d . . . . .
H02R H 0.6554 0.3107 0.4490 0.030 Uiso 1 1 calc R . . . .
O02S O 0.5364(4) -0.0950(4) 0.4138(2) 0.0665(17) Uani 1 1 d . . . . .
C02T C -0.0778(4) 0.5695(4) 0.1742(2) 0.0261(14) Uani 1 1 d . . . . .
H02T H -0.1189 0.6004 0.1999 0.031 Uiso 1 1 calc R . . . .
C02U C 0.7149(5) -0.2784(4) 0.5571(2) 0.0243(14) Uani 1 1 d . . . . .
H02U H 0.7141 -0.3336 0.5741 0.029 Uiso 1 1 calc R . . . .
C02V C 0.6447(4) 0.5105(4) 0.2075(2) 0.0217(13) Uani 1 1 d . . . . .
H02V H 0.7103 0.4862 0.1962 0.026 Uiso 1 1 calc R . . . .
C02W C 0.2203(5) 0.2848(4) -0.0437(2) 0.0272(14) Uani 1 1 d . . . . .
H02W H 0.1626 0.3083 -0.0574 0.033 Uiso 1 1 calc R . . . .
C02X C -0.1361(4) 0.4035(4) 0.2721(2) 0.0220(13) Uani 1 1 d . . . . .
C02Y C 0.5393(5) 0.4464(4) 0.0671(2) 0.0296(15) Uani 1 1 d . . . . .
H02Y H 0.5431 0.5066 0.0590 0.035 Uiso 1 1 calc R . . . .
C02Z C 0.5305(5) 0.2700(4) 0.0900(2) 0.0239(13) Uani 1 1 d . . . . .
H02Z H 0.5277 0.2097 0.0984 0.029 Uiso 1 1 calc R . . . .
C030 C 0.4165(5) 0.5147(4) 0.3564(2) 0.0267(14) Uani 1 1 d . . . . .
H030 H 0.3506 0.5382 0.3530 0.032 Uiso 1 1 calc R . . . .
C031 C 0.0792(5) 0.4925(4) 0.1415(2) 0.0257(14) Uani 1 1 d . . . . .
H031 H 0.1454 0.4698 0.1447 0.031 Uiso 1 1 calc R . . . .
C032 C -0.0393(5) 0.5535(4) 0.4334(2) 0.0286(15) Uani 1 1 d . . . . .
H032 H -0.0429 0.4931 0.4413 0.034 Uiso 1 1 calc R . . . .
C033 C 0.3648(4) 0.0918(4) -0.1410(2) 0.0202(13) Uani 1 1 d . . . . .
C034 C 0.2776(5) 0.3452(4) -0.0242(2) 0.0284(15) Uani 1 1 d . . . . .
C035 C 0.6600(5) -0.2580(4) 0.5187(2) 0.0252(14) Uani 1 1 d . . . . .
C036 C 0.0203(5) 0.8679(4) 0.2545(2) 0.0267(14) Uani 1 1 d . . . . .
H036 H -0.0403 0.8779 0.2757 0.032 Uiso 1 1 calc R . . . .
C037 C 0.7732(5) 0.3477(4) 0.4784(2) 0.0301(15) Uani 1 1 d . . . . .
C038 C -0.0912(5) 0.7051(4) 0.4525(2) 0.0272(14) Uani 1 1 d . . . . .
H038 H -0.1296 0.7479 0.4732 0.033 Uiso 1 1 calc R . . . .
C039 C 0.2076(5) -0.1129(4) 0.0044(2) 0.0256(14) Uani 1 1 d . . . . .
H039 H 0.2078 -0.0564 -0.0112 0.031 Uiso 1 1 calc R . . . .
C03A C 0.8179(5) 0.1377(4) 0.6156(2) 0.0260(14) Uani 1 1 d . . . . .
H03A H 0.8811 0.1041 0.6128 0.031 Uiso 1 1 calc R . . . .
C03B C 0.8435(4) 0.0213(4) 0.5236(2) 0.0177(12) Uani 1 1 d . . . . .
C03C C -0.0540(5) 0.5131(4) 0.0931(2) 0.0310(16) Uani 1 1 d . . . . .
H03C H -0.0791 0.5054 0.0634 0.037 Uiso 1 1 calc R . . . .
C03D C -0.0321(5) 0.7306(4) 0.4111(2) 0.0257(14) Uani 1 1 d . . . . .
H03D H -0.0296 0.7911 0.4030 0.031 Uiso 1 1 calc R . . . .
C03E C 0.1173(5) 0.2408(4) 0.1127(2) 0.0347(16) Uani 1 1 d . . . . .
H03E H 0.0531 0.2719 0.1133 0.042 Uiso 1 1 calc R . . . .
C03F C 0.0738(5) 0.9362(4) 0.2394(2) 0.0297(15) Uani 1 1 d . . . . .
C03G C 0.5930(5) 0.2947(4) 0.0496(2) 0.0285(15) Uani 1 1 d . . . . .
H03G H 0.6327 0.2516 0.0296 0.034 Uiso 1 1 calc R . . . .
C03H C 0.3160(5) 0.1665(4) -0.1621(2) 0.0272(14) Uani 1 1 d . . . . .
H03H H 0.3256 0.2230 -0.1529 0.033 Uiso 1 1 calc R . . . .
C03I C -0.1135(5) 0.5565(4) 0.1311(2) 0.0317(16) Uani 1 1 d . . . . .
H03I H -0.1800 0.5776 0.1276 0.038 Uiso 1 1 calc R . . . .
C03J C 0.3799(5) 0.0714(4) 0.2502(2) 0.0263(14) Uani 1 1 d . . . . .
C03K C 0.1524(5) -0.1726(4) -0.0111(2) 0.0284(14) Uani 1 1 d . . . . .
H03K H 0.1156 -0.1577 -0.0376 0.034 Uiso 1 1 calc R . . . .
C03L C 0.2874(5) 0.0930(4) 0.2763(2) 0.0267(14) Uani 1 1 d . . . . .
H03L H 0.2416 0.0513 0.2816 0.032 Uiso 1 1 calc R . . . .
C03M C 0.2063(5) -0.2779(4) 0.0504(2) 0.0258(14) Uani 1 1 d . . . . .
H03M H 0.2055 -0.3341 0.0663 0.031 Uiso 1 1 calc R . . . .
C03N C 0.6071(5) 0.4460(4) 0.3677(2) 0.0325(16) Uani 1 1 d . . . . .
H03N H 0.6728 0.4226 0.3715 0.039 Uiso 1 1 calc R . . . .
C03O C 0.8008(5) 0.1781(4) 0.3394(2) 0.0292(15) Uani 1 1 d . . . . .
H03O H 0.8261 0.2318 0.3423 0.035 Uiso 1 1 calc R . . . .
C03P C 0.2589(5) 0.1921(5) 0.1527(2) 0.0345(16) Uani 1 1 d . . . . .
H03P H 0.2921 0.1906 0.1807 0.041 Uiso 1 1 calc R . . . .
C03Q C 0.1635(5) 0.9222(4) 0.2098(2) 0.0338(16) Uani 1 1 d . . . . .
H03Q H 0.1994 0.9701 0.1994 0.041 Uiso 1 1 calc R . . . .
C03R C 0.3486(5) 0.0106(4) -0.1545(2) 0.0293(15) Uani 1 1 d . . . . .
H03R H 0.3782 -0.0405 -0.1389 0.035 Uiso 1 1 calc R . . . .
C03S C 0.5495(5) 0.4925(4) 0.4046(2) 0.0347(17) Uani 1 1 d . . . . .
H03S H 0.5751 0.5006 0.4340 0.042 Uiso 1 1 calc R . . . .
C03T C -0.0945(5) 0.6169(4) 0.4639(2) 0.0345(16) Uani 1 1 d . . . . .
H03T H -0.1345 0.5993 0.4928 0.041 Uiso 1 1 calc R . . . .
C03U C 0.6342(5) 0.2335(4) 0.6251(3) 0.0360(17) Uani 1 1 d . . . . .
H03U H 0.5706 0.2664 0.6285 0.043 Uiso 1 1 calc R . . . .
C03V C 0.4547(5) 0.5275(4) 0.3990(2) 0.0357(17) Uani 1 1 d . . . . .
H03V H 0.4153 0.5605 0.4244 0.043 Uiso 1 1 calc R . . . .
C03W C 0.0410(6) 0.4813(4) 0.0982(2) 0.0358(17) Uani 1 1 d . . . . .
H03W H 0.0816 0.4513 0.0720 0.043 Uiso 1 1 calc R . . . .
C03X C 0.7994(5) 0.0258(4) 0.3596(2) 0.0302(15) Uani 1 1 d . . . . .
H03X H 0.8241 -0.0263 0.3761 0.036 Uiso 1 1 calc R . . . .
C03Y C 0.6874(5) 0.0982(5) 0.3065(2) 0.0363(17) Uani 1 1 d . . . . .
H03Y H 0.6366 0.0963 0.2867 0.044 Uiso 1 1 calc R . . . .
C03Z C 0.2418(6) 0.0762(5) -0.2103(3) 0.0433(19) Uani 1 1 d . . . . .
H03Z H 0.1996 0.0702 -0.2341 0.052 Uiso 1 1 calc R . . . .
C040 C 0.7231(6) 0.0251(5) 0.3310(3) 0.0428(19) Uani 1 1 d . . . . .
H040 H 0.6957 -0.0278 0.3287 0.051 Uiso 1 1 calc R . . . .
C041 C 0.7785(6) 0.1749(5) 0.6593(2) 0.0392(18) Uani 1 1 d . . . . .
H041 H 0.8152 0.1675 0.6862 0.047 Uiso 1 1 calc R . . . .
C042 C 0.2904(5) 0.0019(5) -0.1902(2) 0.0392(17) Uani 1 1 d . . . . .
H042 H 0.2836 -0.0545 -0.2008 0.047 Uiso 1 1 calc R . . . .
C043 C 0.1657(5) 0.2391(5) 0.1536(3) 0.0389(18) Uani 1 1 d . . . . .
H043 H 0.1355 0.2697 0.1820 0.047 Uiso 1 1 calc R . . . .
C044 C 0.6865(6) 0.2228(5) 0.6648(3) 0.044(2) Uani 1 1 d . . . . .
H044 H 0.6593 0.2480 0.6953 0.053 Uiso 1 1 calc R . . . .
C045 C 0.2532(6) 0.1582(5) -0.1968(2) 0.0397(18) Uani 1 1 d . . . . .
H045 H 0.2190 0.2087 -0.2108 0.048 Uiso 1 1 calc R . . . .
C046 C 0.7256(5) 0.1748(5) 0.3106(2) 0.0359(17) Uani 1 1 d . . . . .
H046 H 0.7008 0.2264 0.2937 0.043 Uiso 1 1 calc R . . . .
C047 C 0.5975(5) 0.3832(4) 0.0384(2) 0.0379(17) Uani 1 1 d . . . . .
H047 H 0.6409 0.4005 0.0107 0.046 Uiso 1 1 calc R . . . .
C048 C 0.6410(5) 0.7995(5) 0.3161(3) 0.0369(17) Uani 1 1 d . . . . .
H04A H 0.6428 0.8521 0.2946 0.055 Uiso 1 1 calc GR . . . .
H04B H 0.5856 0.8088 0.3426 0.055 Uiso 1 1 calc GR . . . .
H04C H 0.6326 0.7496 0.2970 0.055 Uiso 1 1 calc GR . . . .
C049 C 0.8501(6) 0.1932(5) 0.1828(3) 0.055(2) Uani 1 1 d . . . . .
H04G H 0.8518 0.2323 0.2096 0.082 Uiso 1 1 calc GR . . . .
H04H H 0.9074 0.1981 0.1578 0.082 Uiso 1 1 calc GR . . . .
H04I H 0.8518 0.1326 0.1957 0.082 Uiso 1 1 calc GR . . . .
C04A C 0.7665(6) 0.3279(5) 0.1331(3) 0.051(2) Uani 1 1 d . . . . .
H04J H 0.7106 0.3591 0.1185 0.076 Uiso 1 1 calc GR . . . .
H04K H 0.8248 0.3211 0.1082 0.076 Uiso 1 1 calc GR . . . .
H04L H 0.7801 0.3615 0.1601 0.076 Uiso 1 1 calc GR . . . .
C04B C 0.7268(6) 0.6779(5) 0.3728(3) 0.050(2) Uani 1 1 d . . . . .
H04D H 0.7060 0.6399 0.3498 0.075 Uiso 1 1 calc GR . . . .
H04E H 0.6733 0.6905 0.3998 0.075 Uiso 1 1 calc GR . . . .
H04F H 0.7853 0.6484 0.3858 0.075 Uiso 1 1 calc GR . . . .
C04C C 0.4246(6) 0.0139(6) 0.3647(3) 0.056(2) Uani 1 1 d . . . . .
H04M H 0.4834 0.0204 0.3410 0.084 Uiso 1 1 calc GR . . . .
H04N H 0.3823 0.0701 0.3675 0.084 Uiso 1 1 calc GR . . . .
H04O H 0.3883 -0.0303 0.3535 0.084 Uiso 1 1 calc GR . . . .
C04F C 0.5257(8) 0.0697(8) 0.4282(4) 0.099(4) Uani 1 1 d . . . . .
H04P H 0.5533 0.0634 0.4592 0.148 Uiso 1 1 calc GR . . . .
H04Q H 0.4809 0.1244 0.4276 0.148 Uiso 1 1 calc GR . . . .
H04R H 0.5793 0.0709 0.4008 0.148 Uiso 1 1 calc GR . . . .
S1 S 0.9284(3) -0.0383(2) 0.10609(13) 0.1017(10) Uani 1 1 d . U . . .
C2 C 1.0333(6) 0.0182(6) 0.0903(4) 0.074(3) Uani 1 1 d . . . . .
H2A H 1.0737 0.0110 0.1171 0.111 Uiso 1 1 calc GR . . . .
H2B H 1.0119 0.0806 0.0846 0.111 Uiso 1 1 calc GR . . . .
H2C H 1.0724 -0.0057 0.0604 0.111 Uiso 1 1 calc GR . . . .
C3 C 0.9835(6) -0.1492(5) 0.1154(3) 0.058(2) Uani 1 1 d . . . . .
H3A H 1.0416 -0.1618 0.0908 0.087 Uiso 1 1 calc GR . . . .
H3B H 0.9356 -0.1896 0.1122 0.087 Uiso 1 1 calc GR . . . .
H3C H 1.0033 -0.1564 0.1483 0.087 Uiso 1 1 calc GR . . . .
O5 O 0.9008(9) -0.0471(7) 0.0563(4) 0.160(4) Uani 1 1 d . U . . .

loop_
_atom_site_aniso_label
_atom_site_aniso_U_11
_atom_site_aniso_U_22
_atom_site_aniso_U_33
_atom_site_aniso_U_23
_atom_site_aniso_U_13
_atom_site_aniso_U_12
Br01 0.0478(5) 0.0410(4) 0.0438(4) -0.0084(3) -0.0001(4) -0.0257(4)
Br02 0.0445(5) 0.0252(4) 0.0580(5) -0.0139(3) 0.0100(4) -0.0067(3)
Br03 0.0519(5) 0.0443(5) 0.0427(4) -0.0073(3) 0.0033(4) -0.0312(4)
Br04 0.0514(5) 0.0262(4) 0.0704(6) -0.0125(4) 0.0142(4) 0.0007(3)
S005 0.0201(8) 0.0186(7) 0.0153(7) 0.0014(6) 0.0046(6) -0.0041(6)
S006 0.0197(8) 0.0175(7) 0.0158(7) 0.0011(6) 0.0038(6) -0.0042(6)
S007 0.0286(8) 0.0152(7) 0.0181(7) 0.0035(6) -0.0050(6) -0.0031(6)
S008 0.0282(8) 0.0158(7) 0.0178(7) 0.0055(6) -0.0050(6) -0.0034(6)
S009 0.0327(9) 0.0282(9) 0.0342(9) -0.0068(7) -0.0025(7) -0.0080(7)
S00A 0.0421(11) 0.0310(10) 0.0442(11) -0.0037(8) -0.0066(9) -0.0057(8)
S00B 0.0455(12) 0.0490(12) 0.0361(10) -0.0023(9) -0.0036(9) -0.0026(9)
O00D 0.016(2) 0.022(2) 0.021(2) 0.0007(17) -0.0027(17) -0.0077(17)
O00E 0.028(2) 0.018(2) 0.016(2) 0.0051(16) -0.0082(17) -0.0049(17)
O00F 0.017(2) 0.023(2) 0.018(2) -0.0008(16) -0.0038(17) -0.0054(17)
O00G 0.028(2) 0.016(2) 0.018(2) 0.0039(17) -0.0049(17) -0.0048(17)
O00H 0.030(2) 0.013(2) 0.022(2) 0.0015(17) -0.0010(18) 0.0026(17)
O00I 0.028(2) 0.014(2) 0.021(2) 0.0004(16) 0.0028(18) -0.0034(17)
O00J 0.032(2) 0.015(2) 0.023(2) -0.0020(17) -0.0005(19) -0.0005(18)
O00K 0.031(2) 0.015(2) 0.019(2) 0.0031(16) 0.0045(18) -0.0031(17)
N00L 0.015(2) 0.010(2) 0.016(2) 0.0014(18) -0.0009(19) -0.0036(18)
N00M 0.022(3) 0.009(2) 0.016(2) -0.0003(18) 0.000(2) -0.0033(19)
N00N 0.015(2) 0.013(2) 0.018(2) 0.0016(19) 0.0008(19) -0.0058(18)
O00O 0.027(3) 0.046(3) 0.042(3) 0.011(2) 0.001(2) -0.005(2)
N00P 0.015(2) 0.016(2) 0.009(2) 0.0011(18) -0.0002(18) -0.0018(18)
N00Q 0.019(3) 0.011(2) 0.021(3) -0.0013(19) 0.000(2) -0.0022(19)
N00R 0.014(2) 0.013(2) 0.013(2) -0.0018(18) 0.0014(18) -0.0047(18)
O00S 0.018(2) 0.028(3) 0.074(4) -0.003(2) -0.008(2) -0.008(2)
N00T 0.025(3) 0.012(2) 0.011(2) -0.0005(18) -0.002(2) -0.0019(19)
N00U 0.021(3) 0.014(2) 0.012(2) -0.0001(18) 0.0014(19) -0.0063(19)
O00V 0.025(3) 0.029(3) 0.078(4) -0.011(2) -0.011(3) -0.010(2)
O00W 0.032(3) 0.053(3) 0.049(3) 0.017(3) -0.005(2) -0.007(2)
O00X 0.059(4) 0.014(3) 0.106(5) -0.001(3) -0.032(3) 0.009(2)
O00Y 0.060(4) 0.015(3) 0.100(5) -0.002(3) -0.039(3) 0.010(2)
C00Z 0.013(3) 0.007(3) 0.017(3) -0.003(2) -0.001(2) 0.002(2)
C010 0.020(3) 0.011(3) 0.011(3) 0.001(2) 0.000(2) 0.000(2)
C011 0.017(3) 0.015(3) 0.016(3) -0.004(2) -0.004(2) -0.001(2)
C012 0.019(3) 0.016(3) 0.013(3) 0.006(2) -0.001(2) -0.006(2)
C013 0.017(3) 0.010(3) 0.015(3) 0.005(2) -0.002(2) -0.003(2)
C014 0.014(3) 0.018(3) 0.010(3) 0.000(2) -0.002(2) -0.003(2)
C015 0.022(3) 0.011(3) 0.022(3) 0.002(2) 0.004(2) -0.003(2)
C016 0.014(3) 0.012(3) 0.015(3) 0.001(2) 0.000(2) 0.004(2)
C017 0.014(3) 0.014(3) 0.016(3) 0.000(2) -0.004(2) -0.001(2)
C018 0.022(3) 0.022(3) 0.016(3) 0.005(2) -0.004(2) -0.002(2)
C019 0.010(3) 0.014(3) 0.019(3) -0.003(2) 0.003(2) -0.001(2)
C01A 0.023(3) 0.015(3) 0.017(3) 0.010(2) -0.005(2) -0.007(2)
C01B 0.020(3) 0.019(3) 0.014(3) -0.004(2) 0.001(2) -0.002(2)
C01C 0.013(3) 0.013(3) 0.020(3) -0.001(2) 0.003(2) 0.003(2)
C01D 0.019(3) 0.016(3) 0.018(3) 0.001(2) -0.003(2) -0.006(2)
C01E 0.013(3) 0.017(3) 0.016(3) 0.001(2) -0.003(2) -0.002(2)
C01F 0.025(3) 0.010(3) 0.017(3) 0.002(2) 0.001(2) -0.008(2)
C01G 0.017(3) 0.021(3) 0.025(3) 0.006(2) -0.004(2) -0.004(2)
C01H 0.022(3) 0.019(3) 0.016(3) 0.003(2) -0.001(2) -0.004(2)
C01I 0.013(3) 0.013(3) 0.018(3) -0.003(2) -0.001(2) 0.002(2)
C01J 0.025(3) 0.015(3) 0.016(3) 0.002(2) 0.004(2) 0.002(2)
C01K 0.015(3) 0.019(3) 0.006(3) -0.001(2) -0.001(2) -0.005(2)
C01L 0.016(3) 0.015(3) 0.013(3) 0.001(2) -0.001(2) -0.006(2)
C01M 0.014(3) 0.017(3) 0.015(3) 0.002(2) 0.000(2) 0.001(2)
C01N 0.021(3) 0.016(3) 0.017(3) -0.002(2) -0.003(2) -0.007(2)
C01O 0.024(3) 0.025(3) 0.023(3) -0.004(3) 0.003(3) -0.008(3)
C01P 0.018(3) 0.023(3) 0.021(3) 0.000(2) -0.001(2) -0.004(2)
C01Q 0.011(3) 0.014(3) 0.013(3) -0.003(2) 0.004(2) 0.001(2)
C01R 0.021(3) 0.012(3) 0.024(3) 0.002(2) -0.004(2) -0.006(2)
C01S 0.015(3) 0.014(3) 0.013(3) 0.002(2) 0.001(2) -0.001(2)
C01T 0.018(3) 0.018(3) 0.016(3) 0.000(2) 0.001(2) -0.006(2)
C01U 0.012(3) 0.018(3) 0.014(3) 0.003(2) -0.002(2) -0.005(2)
C01V 0.020(3) 0.012(3) 0.013(3) 0.000(2) -0.001(2) -0.002(2)
C01W 0.020(3) 0.012(3) 0.012(3) -0.002(2) -0.002(2) -0.005(2)
C01X 0.018(3) 0.017(3) 0.015(3) -0.001(2) 0.003(2) 0.001(2)
C01Y 0.024(3) 0.016(3) 0.025(3) -0.003(2) 0.001(3) -0.002(2)
C01Z 0.021(3) 0.019(3) 0.016(3) 0.003(2) -0.010(2) -0.005(2)
C020 0.023(3) 0.028(3) 0.022(3) -0.001(3) -0.003(3) -0.007(3)
C021 0.022(3) 0.013(3) 0.012(3) 0.001(2) 0.000(2) -0.001(2)
C022 0.022(3) 0.016(3) 0.022(3) -0.007(2) 0.004(2) -0.002(2)
C023 0.018(3) 0.013(3) 0.013(3) -0.001(2) 0.002(2) 0.001(2)
C024 0.021(3) 0.023(3) 0.021(3) -0.002(2) 0.003(2) -0.008(2)
C025 0.015(3) 0.017(3) 0.018(3) -0.001(2) -0.001(2) -0.004(2)
C026 0.026(3) 0.019(3) 0.022(3) -0.001(2) 0.000(3) -0.003(2)
C027 0.017(3) 0.010(3) 0.014(3) 0.000(2) -0.002(2) -0.001(2)
C028 0.020(3) 0.030(3) 0.018(3) 0.007(3) -0.003(2) -0.001(3)
C029 0.026(3) 0.023(3) 0.026(3) 0.001(3) -0.001(3) -0.008(3)
C02A 0.013(3) 0.019(3) 0.014(3) 0.001(2) -0.006(2) -0.004(2)
C02B 0.018(3) 0.016(3) 0.017(3) 0.002(2) 0.003(2) -0.005(2)
C02C 0.023(3) 0.021(3) 0.029(3) 0.001(3) 0.002(3) -0.001(3)
C02D 0.032(4) 0.018(3) 0.018(3) -0.002(2) -0.001(3) -0.008(3)
C02E 0.021(3) 0.025(3) 0.016(3) -0.001(2) -0.002(2) -0.003(2)
C02F 0.026(3) 0.019(3) 0.021(3) 0.002(2) 0.003(3) 0.004(2)
C02G 0.020(3) 0.014(3) 0.015(3) 0.005(2) 0.000(2) 0.002(2)
C02H 0.022(3) 0.017(3) 0.024(3) -0.003(2) -0.005(3) 0.002(2)
C02I 0.025(3) 0.015(3) 0.030(3) 0.005(3) -0.002(3) -0.003(2)
C02J 0.025(3) 0.026(3) 0.014(3) -0.003(2) 0.005(2) -0.006(3)
C02K 0.029(3) 0.016(3) 0.007(3) -0.004(2) 0.004(2) -0.004(2)
C02L 0.032(4) 0.024(3) 0.013(3) -0.003(2) -0.005(3) -0.004(3)
C02M 0.023(3) 0.024(3) 0.027(3) -0.005(3) 0.008(3) -0.009(3)
C02N 0.032(4) 0.014(3) 0.019(3) 0.004(2) 0.003(3) 0.000(2)
C02O 0.023(3) 0.018(3) 0.016(3) 0.004(2) -0.005(2) -0.007(2)
C02P 0.023(3) 0.016(3) 0.019(3) 0.003(2) 0.000(2) 0.004(2)
C02Q 0.025(3) 0.022(3) 0.024(3) -0.001(3) -0.001(3) -0.001(3)
C02R 0.024(3) 0.026(3) 0.022(3) 0.003(3) -0.003(3) 0.003(3)
O02S 0.057(4) 0.075(4) 0.067(4) 0.002(3) -0.032(3) 0.020(3)
C02T 0.023(3) 0.030(4) 0.023(3) 0.010(3) -0.001(3) -0.002(3)
C02U 0.035(4) 0.015(3) 0.020(3) -0.001(2) 0.008(3) -0.006(3)
C02V 0.020(3) 0.021(3) 0.023(3) -0.002(2) 0.000(2) 0.002(2)
C02W 0.022(3) 0.028(4) 0.026(3) 0.003(3) 0.001(3) 0.009(3)
C02X 0.019(3) 0.019(3) 0.029(3) 0.002(3) -0.011(3) -0.002(2)
C02Y 0.040(4) 0.019(3) 0.026(3) 0.006(3) 0.007(3) -0.004(3)
C02Z 0.030(4) 0.013(3) 0.027(3) -0.003(2) -0.003(3) 0.002(2)
C030 0.033(4) 0.028(3) 0.019(3) 0.000(3) -0.006(3) -0.001(3)
C031 0.029(4) 0.026(3) 0.021(3) -0.005(3) -0.004(3) 0.004(3)
C032 0.041(4) 0.020(3) 0.021(3) -0.003(3) 0.010(3) -0.002(3)
C033 0.026(3) 0.021(3) 0.013(3) -0.002(2) 0.001(2) -0.004(2)
C034 0.036(4) 0.019(3) 0.029(4) 0.001(3) -0.009(3) 0.005(3)
C035 0.028(3) 0.022(3) 0.025(3) -0.008(3) 0.006(3) -0.006(3)
C036 0.025(3) 0.027(3) 0.025(3) 0.001(3) 0.003(3) 0.002(3)
C037 0.027(4) 0.028(4) 0.034(4) -0.004(3) -0.005(3) 0.002(3)
C038 0.029(4) 0.025(3) 0.027(3) -0.009(3) -0.002(3) 0.001(3)
C039 0.029(4) 0.017(3) 0.029(3) 0.006(3) -0.001(3) -0.002(3)
C03A 0.026(3) 0.030(4) 0.024(3) -0.004(3) -0.005(3) -0.008(3)
C03B 0.018(3) 0.014(3) 0.020(3) 0.003(2) -0.001(2) -0.005(2)
C03C 0.043(4) 0.030(4) 0.025(4) 0.008(3) -0.022(3) -0.009(3)
C03D 0.030(4) 0.020(3) 0.028(3) -0.004(3) -0.005(3) 0.000(3)
C03E 0.030(4) 0.032(4) 0.037(4) -0.006(3) 0.007(3) 0.006(3)
C03F 0.041(4) 0.014(3) 0.033(4) -0.002(3) -0.003(3) -0.001(3)
C03G 0.028(4) 0.025(3) 0.030(4) -0.013(3) 0.004(3) 0.004(3)
C03H 0.038(4) 0.025(3) 0.017(3) 0.001(3) -0.001(3) -0.004(3)
C03I 0.029(4) 0.042(4) 0.027(4) 0.012(3) -0.012(3) -0.014(3)
C03J 0.033(4) 0.018(3) 0.025(3) -0.005(3) 0.005(3) -0.003(3)
C03K 0.030(4) 0.031(4) 0.025(3) 0.002(3) -0.008(3) -0.004(3)
C03L 0.032(4) 0.021(3) 0.028(3) -0.007(3) 0.004(3) -0.012(3)
C03M 0.031(4) 0.019(3) 0.022(3) 0.002(3) 0.010(3) -0.001(3)
C03N 0.027(4) 0.043(4) 0.030(4) 0.021(3) -0.014(3) -0.011(3)
C03O 0.038(4) 0.028(4) 0.023(3) 0.001(3) -0.009(3) -0.005(3)
C03P 0.040(4) 0.043(4) 0.022(3) -0.008(3) -0.003(3) -0.009(3)
C03Q 0.028(4) 0.031(4) 0.039(4) -0.003(3) 0.010(3) -0.006(3)
C03R 0.036(4) 0.025(3) 0.029(4) -0.001(3) -0.007(3) -0.011(3)
C03S 0.051(5) 0.031(4) 0.029(4) 0.004(3) -0.022(3) -0.016(3)
C03T 0.045(4) 0.032(4) 0.021(3) -0.006(3) 0.012(3) 0.002(3)
C03U 0.032(4) 0.026(4) 0.044(4) -0.012(3) 0.018(3) -0.003(3)
C03V 0.052(5) 0.031(4) 0.024(4) -0.011(3) -0.009(3) 0.006(3)
C03W 0.052(5) 0.032(4) 0.024(4) -0.007(3) -0.012(3) 0.004(3)
C03X 0.042(4) 0.024(3) 0.029(4) 0.000(3) -0.013(3) -0.009(3)
C03Y 0.037(4) 0.047(4) 0.030(4) -0.003(3) -0.017(3) -0.012(3)
C03Z 0.040(4) 0.058(5) 0.035(4) 0.000(4) -0.012(3) -0.010(4)
C040 0.054(5) 0.036(4) 0.045(4) -0.005(3) -0.016(4) -0.017(4)
C041 0.053(5) 0.046(4) 0.022(4) -0.010(3) -0.005(3) -0.016(4)
C042 0.042(4) 0.046(4) 0.034(4) -0.008(3) -0.008(3) -0.017(4)
C043 0.042(4) 0.038(4) 0.034(4) -0.017(3) 0.012(3) -0.006(3)
C044 0.052(5) 0.042(4) 0.036(4) -0.025(3) 0.019(4) -0.016(4)
C045 0.050(5) 0.045(5) 0.025(4) 0.008(3) -0.014(3) -0.006(4)
C046 0.041(4) 0.043(4) 0.026(4) 0.009(3) -0.014(3) -0.009(3)
C047 0.041(4) 0.034(4) 0.031(4) -0.001(3) 0.018(3) 0.001(3)
C048 0.024(4) 0.039(4) 0.048(4) -0.014(3) 0.001(3) -0.008(3)
C049 0.036(5) 0.050(5) 0.079(6) -0.004(4) -0.010(4) -0.005(4)
C04A 0.056(5) 0.045(5) 0.045(5) -0.001(4) 0.012(4) -0.005(4)
C04B 0.064(6) 0.052(5) 0.034(4) 0.000(4) 0.007(4) -0.018(4)
C04C 0.053(5) 0.067(6) 0.044(5) 0.014(4) -0.011(4) 0.005(4)
C04F 0.073(8) 0.120(10) 0.107(9) -0.031(8) 0.010(7) -0.041(7)
S1 0.0957(13) 0.0988(13) 0.1079(13) 0.0031(9) -0.0092(9) -0.0096(9)
C2 0.036(5) 0.060(6) 0.131(9) -0.023(6) -0.012(5) -0.014(4)
C3 0.053(5) 0.062(6) 0.053(5) 0.008(4) -0.011(4) 0.016(4)
O5 0.161(4) 0.159(4) 0.160(4) -0.0043(10) -0.0231(12) -0.0214(11)

loop_
_atom_type_symbol
_atom_type_description
_atom_type_scat_dispersion_real
_atom_type_scat_dispersion_imag
_atom_type_scat_source
C C 0.0033 0.0016 'International Tables Vol C Tables 4.2.6.8 and 6.1.1.4'
H H 0.0000 0.0000 'International Tables Vol C Tables 4.2.6.8 and 6.1.1.4'
Br Br -0.2901 2.4595 'International Tables Vol C Tables 4.2.6.8 and 6.1.1.4'
N N 0.0061 0.0033 'International Tables Vol C Tables 4.2.6.8 and 6.1.1.4'
O O 0.0106 0.0060 'International Tables Vol C Tables 4.2.6.8 and 6.1.1.4'
S S 0.1246 0.1234 'International Tables Vol C Tables 4.2.6.8 and 6.1.1.4'

loop_
_geom_angle_atom_site_label_1
_geom_angle_atom_site_label_2
_geom_angle_atom_site_label_3
_geom_angle
_geom_angle_site_symmetry_1
_geom_angle_site_symmetry_3
_geom_angle_publ_flag
C023 S005 C01H 100.0(2) . . ?
C01Q S006 C018 99.3(3) . . ?
C03B S007 C01B 102.6(3) . . ?
C02O S008 C01J 102.5(3) . . ?
O00O S009 C048 107.1(3) . . ?
O00O S009 C04B 106.4(3) . . ?
C04B S009 C048 95.5(4) . . ?
O00W S00A C049 106.4(4) . . ?
O00W S00A C04A 106.5(3) . . ?
C04A S00A C049 96.0(4) . . ?
O02S S00B C04C 106.3(4) . . ?
O02S S00B C04F 105.0(5) . . ?
C04F S00B C04C 96.1(5) . . ?
C010 N00L H00L 116.3 . . ?
C01C N00L H00L 116.3 . . ?
C01C N00L C010 127.4(4) . . ?
C01D N00M H00M 116.2 . . ?
C02G N00M H00M 116.2 . . ?
C02G N00M C01D 127.5(4) . . ?
C017 N00N H00N 116.2 . . ?
C019 N00N H00N 116.2 . . ?
C019 N00N C017 127.7(4) . . ?
C00Z N00P C01K 124.5(4) . . ?
C00Z N00P C01W 113.3(4) . . ?
C01K N00P C01W 121.9(4) . . ?
C013 N00Q H00Q 115.8 . . ?
C02B N00Q H00Q 115.8 . . ?
C02B N00Q C013 128.5(4) . . ?
C01I N00R C01U 124.3(4) . . ?
C01I N00R C027 113.6(4) . . ?
C027 N00R C01U 121.8(4) . . ?
C01R N00T C021 113.3(4) . . ?
C01R N00T C02K 124.2(5) . . ?
C021 N00T C02K 121.8(4) . . ?
C01E N00U C01V 114.1(4) . . ?
C01E N00U C025 124.4(5) . . ?
C01V N00U C025 120.9(4) . . ?
O00F C00Z N00P 126.6(5) . . ?
O00F C00Z C01Q 128.2(5) . . ?
N00P C00Z C01Q 105.3(4) . . ?
N00L C010 H010 109.2 . . ?
N00L C010 C01N 108.5(4) . . ?
N00L C010 C01W 108.6(4) . . ?
C01N C010 H010 109.2 . . ?
C01N C010 C01W 112.2(4) . . ?
C01W C010 H010 109.2 . . ?
C01Y C011 C01U 118.4(5) . . ?
C032 C011 C01U 123.4(5) . . ?
C032 C011 C01Y 118.1(5) . . ?
C028 C012 C016 120.9(5) . . ?
C030 C012 C016 119.8(5) . . ?
C030 C012 C028 119.3(5) . . ?
N00Q C013 H013 109.3 . . ?
N00Q C013 C01V 108.8(4) . . ?
N00Q C013 C022 107.8(4) . . ?
C01V C013 H013 109.3 . . ?
C022 C013 H013 109.3 . . ?
C022 C013 C01V 112.3(4) . . ?
C026 C014 C01K 118.0(5) . . ?
C026 C014 C02Y 118.0(5) . . ?
C02Y C014 C01K 124.0(5) . . ?
C029 C015 C01L 122.0(5) . . ?
C029 C015 C02L 119.2(5) . . ?
C02L C015 C01L 118.8(5) . . ?
C012 C016 C01W 123.2(5) . . ?
C01Q C016 C012 127.8(5) . . ?
C01Q C016 C01W 109.0(5) . . ?
N00N C017 H017 109.3 . . ?
N00N C017 C01T 108.5(4) . . ?
N00N C017 C027 108.6(4) . . ?
C01T C017 H017 109.3 . . ?
C01T C017 C027 112.0(4) . . ?
C027 C017 H017 109.3 . . ?
C01P C018 S006 122.0(4) . . ?
C01P C018 C024 120.3(5) . . ?
C024 C018 S006 117.6(4) . . ?
O00G C019 N00N 122.4(5) . . ?
O00G C019 C01U 118.6(5) . . ?
N00N C019 C01U 119.0(5) . . ?
C02T C01A C01M 121.1(5) . . ?
C031 C01A C01M 119.5(5) . . ?
C031 C01A C02T 119.5(5) . . ?
C02I C01B S007 123.6(4) . . ?
C02I C01B C02N 120.3(5) . . ?
C02N C01B S007 116.0(4) . . ?
O00E C01C N00L 121.2(5) . . ?
O00E C01C C01K 119.0(5) . . ?
N00L C01C C01K 119.8(5) . . ?
N00M C01D H01D 109.2 . . ?
N00M C01D C021 109.3(4) . . ?
N00M C01D C02D 107.8(4) . . ?
C021 C01D H01D 109.2 . . ?
C02D C01D H01D 109.2 . . ?
C02D C01D C021 112.1(5) . . ?
O00H C01E N00U 126.5(5) . . ?
O00H C01E C03B 128.4(5) . . ?
N00U C01E C03B 105.1(4) . . ?
C02C C01F C02A 123.0(5) . . ?
C02C C01F C03A 118.1(5) . . ?
C03A C01F C02A 118.9(5) . . ?
C01H C01G H01G 119.9 . . ?
C036 C01G H01G 119.9 . . ?
C036 C01G C01H 120.1(5) . . ?
C01G C01H S005 122.1(4) . . ?
C01O C01H S005 117.9(4) . . ?
C01O C01H C01G 119.8(5) . . ?
O00D C01I N00R 126.7(5) . . ?
O00D C01I C023 128.1(5) . . ?
N00R C01I C023 105.2(5) . . ?
C02F C01J S008 117.2(5) . . ?
C02F C01J C039 119.7(6) . . ?
C039 C01J S008 123.0(4) . . ?
N00P C01K C014 112.0(4) . . ?
N00P C01K C01C 110.3(4) . . ?
N00P C01K H01K 106.7 . . ?
C014 C01K H01K 106.7 . . ?
C01C C01K C014 113.9(4) . . ?
C01C C01K H01K 106.7 . . ?
C015 C01L C021 122.9(5) . . ?
C02O C01L C015 127.4(5) . . ?
C02O C01L C021 109.7(5) . . ?
C01A C01M C027 123.5(5) . . ?
C023 C01M C01A 127.2(5) . . ?
C023 C01M C027 109.3(5) . . ?
C010 C01N H01A 109.1 . . ?
C010 C01N H01B 109.1 . . ?
H01A C01N H01B 107.9 . . ?
C02H C01N C010 112.3(5) . . ?
C02H C01N H01A 109.1 . . ?
C02H C01N H01B 109.1 . . ?
C01H C01O H01O 120.2 . . ?
C03Q C01O C01H 119.6(6) . . ?
C03Q C01O H01O 120.2 . . ?
C018 C01P H01P 119.9 . . ?
C018 C01P C02Q 120.3(5) . . ?
C02Q C01P H01P 119.9 . . ?
C00Z C01Q S006 121.8(4) . . ?
C016 C01Q S006 127.7(4) . . ?
C016 C01Q C00Z 110.4(5) . . ?
O00J C01R N00T 125.6(5) . . ?
O00J C01R C02O 129.1(5) . . ?
N00T C01R C02O 105.3(5) . . ?
C027 C01S H01S 118.6 . . ?
C02P C01S H01S 118.6 . . ?
C02P C01S C027 122.8(5) . . ?
C017 C01T H01C 109.0 . . ?
C017 C01T H01E 109.0 . . ?
H01C C01T H01E 107.8 . . ?
C02X C01T C017 113.0(5) . . ?
C02X C01T H01C 109.0 . . ?
C02X C01T H01E 109.0 . . ?
N00R C01U C011 112.4(4) . . ?
N00R C01U C019 110.2(4) . . ?
N00R C01U H01U 106.4 . . ?
C011 C01U C019 114.6(4) . . ?
C011 C01U H01U 106.4 . . ?
C019 C01U H01U 106.4 . . ?
N00U C01V C013 107.7(4) . . ?
N00U C01V C02A 101.5(4) . . ?
N00U C01V C02E 111.3(5) . . ?
C02A C01V C013 112.2(4) . . ?
C02E C01V C013 112.3(4) . . ?
C02E C01V C02A 111.3(4) . . ?
N00P C01W C010 106.7(4) . . ?
N00P C01W C016 101.6(4) . . ?
N00P C01W C01X 110.9(4) . . ?
C016 C01W C010 114.1(4) . . ?
C01X C01W C010 112.5(4) . . ?
C01X C01W C016 110.4(4) . . ?
C01W C01X H01X 119.1 . . ?
C02V C01X C01W 121.8(5) . . ?
C02V C01X H01X 119.1 . . ?
C011 C01Y H01Y 119.2 . . ?
C03D C01Y C011 121.7(6) . . ?
C03D C01Y H01Y 119.2 . . ?
C021 C01Z H01Z 118.6 . . ?
C02W C01Z H01Z 118.6 . . ?
C02W C01Z C021 122.8(5) . . ?
C02I C020 H020 120.2 . . ?
C02I C020 C035 119.6(6) . . ?
C035 C020 H020 120.2 . . ?
N00T C021 C01D 107.4(4) . . ?
N00T C021 C01L 101.4(4) . . ?
N00T C021 C01Z 111.5(5) . . ?
C01L C021 C01D 112.9(4) . . ?
C01Z C021 C01D 112.6(4) . . ?
C01Z C021 C01L 110.6(5) . . ?
C013 C022 H02C 108.9 . . ?
C013 C022 H02D 108.9 . . ?
C013 C022 C037 113.3(5) . . ?
H02C C022 H02D 107.7 . . ?
C037 C022 H02C 108.9 . . ?
C037 C022 H02D 108.9 . . ?
C01I C023 S005 122.1(4) . . ?
C01M C023 S005 127.5(4) . . ?
C01M C023 C01I 110.3(5) . . ?
C018 C024 H024 120.3 . . ?
C03L C024 C018 119.4(5) . . ?
C03L C024 H024 120.3 . . ?
N00U C025 H025 107.0 . . ?
N00U C025 C02B 110.6(4) . . ?
N00U C025 C02J 111.2(4) . . ?
C02B C025 H025 107.0 . . ?
C02J C025 H025 107.0 . . ?
C02J C025 C02B 113.6(5) . . ?
C014 C026 H026 119.1 . . ?
C014 C026 C02Z 121.8(5) . . ?
C02Z C026 H026 119.1 . . ?
N00R C027 C017 106.9(4) . . ?
N00R C027 C01M 101.2(4) . . ?
N00R C027 C01S 111.8(4) . . ?
C01M C027 C017 113.8(4) . . ?
C01S C027 C017 112.0(4) . . ?
C01S C027 C01M 110.6(4) . . ?
C012 C028 H028 120.3 . . ?
C03N C028 C012 119.5(6) . . ?
C03N C028 H028 120.3 . . ?
C015 C029 H029 119.8 . . ?
C03E C029 C015 120.3(6) . . ?
C03E C029 H029 119.8 . . ?
C01F C02A C01V 124.4(5) . . ?
C03B C02A C01F 126.4(5) . . ?
C03B C02A C01V 109.2(5) . . ?
O00I C02B N00Q 123.4(5) . . ?
O00I C02B C025 118.1(5) . . ?
N00Q C02B C025 118.5(5) . . ?
C01F C02C H02E 120.0 . . ?
C03U C02C C01F 120.1(6) . . ?
C03U C02C H02E 120.0 . . ?
C01D C02D H02A 108.8 . . ?
C01D C02D H02B 108.8 . . ?
H02A C02D H02B 107.6 . . ?
C034 C02D C01D 114.0(5) . . ?
C034 C02D H02A 108.8 . . ?
C034 C02D H02B 108.8 . . ?
C01V C02E H02G 118.4 . . ?
C02R C02E C01V 123.1(5) . . ?
C02R C02E H02G 118.4 . . ?
C01J C02F H02F 119.5 . . ?
C01J C02F C03M 120.9(6) . . ?
C03M C02F H02F 119.5 . . ?
O00K C02G N00M 122.3(5) . . ?
O00K C02G C02K 118.0(5) . . ?
N00M C02G C02K 119.6(5) . . ?
O00V C02H C01N 120.5(5) . . ?
O00V C02H C02V 121.8(6) . . ?
C02V C02H C01N 117.7(5) . . ?
C01B C02I C020 119.6(5) . . ?
C01B C02I H02I 120.2 . . ?
C020 C02I H02I 120.2 . . ?
C03O C02J C025 122.9(5) . . ?
C03X C02J C025 117.7(5) . . ?
C03X C02J C03O 119.3(6) . . ?
N00T C02K C02G 110.5(4) . . ?
N00T C02K H02K 106.8 . . ?
N00T C02K C033 112.3(5) . . ?
C02G C02K H02K 106.8 . . ?
C033 C02K C02G 113.3(4) . . ?
C033 C02K H02K 106.8 . . ?
C015 C02L H02L 120.1 . . ?
C03P C02L C015 119.9(6) . . ?
C03P C02L H02L 120.1 . . ?
C03K C02M Br01 119.2(5) . . ?
C03K C02M C03M 120.8(6) . . ?
C03M C02M Br01 119.9(4) . . ?
C01B C02N H02N 119.7 . . ?
C02U C02N C01B 120.5(6) . . ?
C02U C02N H02N 119.7 . . ?
C01L C02O S008 127.4(4) . . ?
C01L C02O C01R 109.9(5) . . ?
C01R C02O S008 122.4(4) . . ?
C01S C02P H02P 118.6 . . ?
C01S C02P C02X 122.8(5) . . ?
C02X C02P H02P 118.6 . . ?
C01P C02Q H02Q 120.5 . . ?
C03J C02Q C01P 119.0(6) . . ?
C03J C02Q H02Q 120.5 . . ?
C02E C02R H02R 118.3 . . ?
C02E C02R C037 123.5(6) . . ?
C037 C02R H02R 118.3 . . ?
C01A C02T H02T 120.3 . . ?
C03I C02T C01A 119.3(6) . . ?
C03I C02T H02T 120.3 . . ?
C02N C02U H02U 120.4 . . ?
C02N C02U C035 119.3(5) . . ?
C035 C02U H02U 120.4 . . ?
C01X C02V C02H 123.6(5) . . ?
C01X C02V H02V 118.2 . . ?
C02H C02V H02V 118.2 . . ?
C01Z C02W H02W 118.5 . . ?
C01Z C02W C034 123.1(6) . . ?
C034 C02W H02W 118.5 . . ?
O00S C02X C01T 120.0(5) . . ?
O00S C02X C02P 122.3(6) . . ?
C02P C02X C01T 117.7(5) . . ?
C014 C02Y H02Y 119.8 . . ?
C047 C02Y C014 120.4(6) . . ?
C047 C02Y H02Y 119.8 . . ?
C026 C02Z H02Z 120.1 . . ?
C03G C02Z C026 119.8(5) . . ?
C03G C02Z H02Z 120.1 . . ?
C012 C030 H030 119.7 . . ?
C012 C030 C03V 120.5(6) . . ?
C03V C030 H030 119.7 . . ?
C01A C031 H031 120.1 . . ?
C01A C031 C03W 119.7(6) . . ?
C03W C031 H031 120.1 . . ?
C011 C032 H032 119.9 . . ?
C011 C032 C03T 120.2(6) . . ?
C03T C032 H032 119.9 . . ?
C03H C033 C02K 122.8(5) . . ?
C03R C033 C02K 118.5(5) . . ?
C03R C033 C03H 118.7(6) . . ?
O00Y C034 C02D 121.4(6) . . ?
O00Y C034 C02W 121.5(6) . . ?
C02W C034 C02D 117.1(5) . . ?
C020 C035 Br03 119.8(5) . . ?
C02U C035 Br03 119.6(4) . . ?
C02U C035 C020 120.6(6) . . ?
C01G C036 H036 120.2 . . ?
C03F C036 C01G 119.5(6) . . ?
C03F C036 H036 120.2 . . ?
O00X C037 C022 120.3(6) . . ?
O00X C037 C02R 123.0(6) . . ?
C02R C037 C022 116.7(5) . . ?
C03D C038 H038 120.1 . . ?
C03D C038 C03T 119.7(6) . . ?
C03T C038 H038 120.1 . . ?
C01J C039 H039 120.0 . . ?
C03K C039 C01J 120.0(5) . . ?
C03K C039 H039 120.0 . . ?
C01F C03A H03A 119.6 . . ?
C041 C03A C01F 120.8(6) . . ?
C041 C03A H03A 119.6 . . ?
C01E C03B S007 122.9(4) . . ?
C02A C03B S007 127.2(4) . . ?
C02A C03B C01E 109.8(5) . . ?
C03I C03C H03C 120.1 . . ?
C03W C03C H03C 120.1 . . ?
C03W C03C C03I 119.9(6) . . ?
C01Y C03D H03D 120.1 . . ?
C038 C03D C01Y 119.8(6) . . ?
C038 C03D H03D 120.1 . . ?
C029 C03E H03E 119.8 . . ?
C029 C03E C043 120.4(6) . . ?
C043 C03E H03E 119.8 . . ?
C036 C03F Br04 118.9(5) . . ?
C036 C03F C03Q 120.9(6) . . ?
C03Q C03F Br04 120.2(5) . . ?
C02Z C03G H03G 120.3 . . ?
C02Z C03G C047 119.3(6) . . ?
C047 C03G H03G 120.3 . . ?
C033 C03H H03H 119.9 . . ?
C045 C03H C033 120.3(6) . . ?
C045 C03H H03H 119.9 . . ?
C02T C03I H03I 119.6 . . ?
C03C C03I C02T 120.9(6) . . ?
C03C C03I H03I 119.6 . . ?
C02Q C03J Br02 118.8(5) . . ?
C03L C03J Br02 119.5(4) . . ?
C03L C03J C02Q 121.7(6) . . ?
C02M C03K H03K 120.2 . . ?
C039 C03K C02M 119.7(6) . . ?
C039 C03K H03K 120.2 . . ?
C024 C03L H03L 120.4 . . ?
C03J C03L C024 119.3(5) . . ?
C03J C03L H03L 120.4 . . ?
C02F C03M C02M 118.9(5) . . ?
C02F C03M H03M 120.5 . . ?
C02M C03M H03M 120.5 . . ?
C028 C03N H03N 119.8 . . ?
C03S C03N C028 120.4(6) . . ?
C03S C03N H03N 119.8 . . ?
C02J C03O H03O 120.0 . . ?
C02J C03O C046 119.9(6) . . ?
C046 C03O H03O 120.0 . . ?
C02L C03P H03P 119.6 . . ?
C02L C03P C043 120.8(6) . . ?
C043 C03P H03P 119.6 . . ?
C01O C03Q H03Q 120.0 . . ?
C03F C03Q C01O 120.0(6) . . ?
C03F C03Q H03Q 120.0 . . ?
C033 C03R H03R 119.3 . . ?
C042 C03R C033 121.4(6) . . ?
C042 C03R H03R 119.3 . . ?
C03N C03S H03S 119.9 . . ?
C03N C03S C03V 120.1(6) . . ?
C03V C03S H03S 119.9 . . ?
C032 C03T H03T 119.7 . . ?
C038 C03T C032 120.5(6) . . ?
C038 C03T H03T 119.7 . . ?
C02C C03U H03U 119.4 . . ?
C044 C03U C02C 121.1(6) . . ?
C044 C03U H03U 119.4 . . ?
C030 C03V H03V 119.9 . . ?
C03S C03V C030 120.2(6) . . ?
C03S C03V H03V 119.9 . . ?
C031 C03W H03W 119.6 . . ?
C03C C03W C031 120.7(6) . . ?
C03C C03W H03W 119.6 . . ?
C02J C03X H03X 120.3 . . ?
C02J C03X C040 119.3(6) . . ?
C040 C03X H03X 120.3 . . ?
C040 C03Y H03Y 120.5 . . ?
C040 C03Y C046 119.0(6) . . ?
C046 C03Y H03Y 120.5 . . ?
C042 C03Z H03Z 119.3 . . ?
C045 C03Z H03Z 119.3 . . ?
C045 C03Z C042 121.4(7) . . ?
C03X C040 H040 119.2 . . ?
C03Y C040 C03X 121.6(6) . . ?
C03Y C040 H040 119.2 . . ?
C03A C041 H041 119.5 . . ?
C03A C041 C044 121.1(7) . . ?
C044 C041 H041 119.5 . . ?
C03R C042 C03Z 119.2(7) . . ?
C03R C042 H042 120.4 . . ?
C03Z C042 H042 120.4 . . ?
C03E C043 C03P 119.4(6) . . ?
C03E C043 H043 120.3 . . ?
C03P C043 H043 120.3 . . ?
C03U C044 H044 120.6 . . ?
C041 C044 C03U 118.7(6) . . ?
C041 C044 H044 120.6 . . ?
C03H C045 H045 120.5 . . ?
C03Z C045 C03H 119.0(7) . . ?
C03Z C045 H045 120.5 . . ?
C03O C046 H046 119.6 . . ?
C03Y C046 C03O 120.9(6) . . ?
C03Y C046 H046 119.6 . . ?
C02Y C047 C03G 120.7(6) . . ?
C02Y C047 H047 119.6 . . ?
C03G C047 H047 119.6 . . ?
S009 C048 H04A 109.5 . . ?
S009 C048 H04B 109.5 . . ?
S009 C048 H04C 109.5 . . ?
H04A C048 H04B 109.5 . . ?
H04A C048 H04C 109.5 . . ?
H04B C048 H04C 109.5 . . ?
S00A C049 H04G 109.5 . . ?
S00A C049 H04H 109.5 . . ?
S00A C049 H04I 109.5 . . ?
H04G C049 H04H 109.5 . . ?
H04G C049 H04I 109.5 . . ?
H04H C049 H04I 109.5 . . ?
S00A C04A H04J 109.5 . . ?
S00A C04A H04K 109.5 . . ?
S00A C04A H04L 109.5 . . ?
H04J C04A H04K 109.5 . . ?
H04J C04A H04L 109.5 . . ?
H04K C04A H04L 109.5 . . ?
S009 C04B H04D 109.5 . . ?
S009 C04B H04E 109.5 . . ?
S009 C04B H04F 109.5 . . ?
H04D C04B H04E 109.5 . . ?
H04D C04B H04F 109.5 . . ?
H04E C04B H04F 109.5 . . ?
S00B C04C H04M 109.5 . . ?
S00B C04C H04N 109.5 . . ?
S00B C04C H04O 109.5 . . ?
H04M C04C H04N 109.5 . . ?
H04M C04C H04O 109.5 . . ?
H04N C04C H04O 109.5 . . ?
S00B C04F H04P 109.5 . . ?
S00B C04F H04Q 109.5 . . ?
S00B C04F H04R 109.5 . . ?
H04P C04F H04Q 109.5 . . ?
H04P C04F H04R 109.5 . . ?
H04Q C04F H04R 109.5 . . ?
C2 S1 C3 102.2(5) . . ?
O5 S1 C2 99.9(6) . . ?
O5 S1 C3 98.2(6) . . ?
S1 C2 H2A 109.5 . . ?
S1 C2 H2B 109.5 . . ?
S1 C2 H2C 109.5 . . ?
H2A C2 H2B 109.5 . . ?
H2A C2 H2C 109.5 . . ?
H2B C2 H2C 109.5 . . ?
S1 C3 H3A 109.5 . . ?
S1 C3 H3B 109.5 . . ?
S1 C3 H3C 109.5 . . ?
H3A C3 H3B 109.5 . . ?
H3A C3 H3C 109.5 . . ?
H3B C3 H3C 109.5 . . ?

loop_
_geom_bond_atom_site_label_1
_geom_bond_atom_site_label_2
_geom_bond_distance
_geom_bond_site_symmetry_2
_geom_bond_publ_flag
Br01 C02M 1.898(6) . ?
Br02 C03J 1.897(6) . ?
Br03 C035 1.887(6) . ?
Br04 C03F 1.898(6) . ?
S005 C01H 1.787(6) . ?
S005 C023 1.752(5) . ?
S006 C018 1.781(6) . ?
S006 C01Q 1.748(5) . ?
S007 C01B 1.785(6) . ?
S007 C03B 1.737(5) . ?
S008 C01J 1.770(6) . ?
S008 C02O 1.743(5) . ?
S009 O00O 1.493(5) . ?
S009 C048 1.806(7) . ?
S009 C04B 1.769(7) . ?
S00A O00W 1.500(5) . ?
S00A C049 1.814(8) . ?
S00A C04A 1.761(8) . ?
S00B O02S 1.466(6) . ?
S00B C04C 1.767(8) . ?
S00B C04F 1.765(10) . ?
O00D C01I 1.228(6) . ?
O00E C01C 1.255(6) . ?
O00F C00Z 1.217(6) . ?
O00G C019 1.238(6) . ?
O00H C01E 1.217(7) . ?
O00I C02B 1.240(6) . ?
O00J C01R 1.233(7) . ?
O00K C02G 1.243(6) . ?
N00L H00L 0.8800 . ?
N00L C010 1.475(6) . ?
N00L C01C 1.322(7) . ?
N00M H00M 0.8800 . ?
N00M C01D 1.478(7) . ?
N00M C02G 1.335(7) . ?
N00N H00N 0.8800 . ?
N00N C017 1.462(7) . ?
N00N C019 1.343(7) . ?
N00P C00Z 1.354(7) . ?
N00P C01K 1.454(6) . ?
N00P C01W 1.468(7) . ?
N00Q H00Q 0.8800 . ?
N00Q C013 1.483(7) . ?
N00Q C02B 1.330(7) . ?
N00R C01I 1.351(7) . ?
N00R C01U 1.472(7) . ?
N00R C027 1.462(7) . ?
O00S C02X 1.211(7) . ?
N00T C01R 1.359(7) . ?
N00T C021 1.458(7) . ?
N00T C02K 1.465(7) . ?
N00U C01E 1.352(7) . ?
N00U C01V 1.455(7) . ?
N00U C025 1.461(7) . ?
O00V C02H 1.214(7) . ?
O00X C037 1.211(8) . ?
O00Y C034 1.222(7) . ?
C00Z C01Q 1.495(7) . ?
C010 H010 1.0000 . ?
C010 C01N 1.524(7) . ?
C010 C01W 1.535(7) . ?
C011 C01U 1.524(7) . ?
C011 C01Y 1.394(8) . ?
C011 C032 1.393(8) . ?
C012 C016 1.480(8) . ?
C012 C028 1.398(8) . ?
C012 C030 1.380(8) . ?
C013 H013 1.0000 . ?
C013 C01V 1.543(7) . ?
C013 C022 1.523(7) . ?
C014 C01K 1.539(7) . ?
C014 C026 1.384(8) . ?
C014 C02Y 1.399(8) . ?
C015 C01L 1.482(8) . ?
C015 C029 1.397(8) . ?
C015 C02L 1.397(8) . ?
C016 C01Q 1.335(8) . ?
C016 C01W 1.528(7) . ?
C017 H017 1.0000 . ?
C017 C01T 1.522(7) . ?
C017 C027 1.538(7) . ?
C018 C01P 1.388(8) . ?
C018 C024 1.404(8) . ?
C019 C01U 1.525(7) . ?
C01A C01M 1.482(8) . ?
C01A C02T 1.407(8) . ?
C01A C031 1.384(8) . ?
C01B C02I 1.380(8) . ?
C01B C02N 1.394(8) . ?
C01C C01K 1.515(7) . ?
C01D H01D 1.0000 . ?
C01D C021 1.548(7) . ?
C01D C02D 1.520(8) . ?
C01E C03B 1.506(8) . ?
C01F C02A 1.473(8) . ?
C01F C02C 1.395(8) . ?
C01F C03A 1.403(8) . ?
C01G H01G 0.9500 . ?
C01G C01H 1.397(8) . ?
C01G C036 1.383(8) . ?
C01H C01O 1.390(8) . ?
C01I C023 1.492(7) . ?
C01J C02F 1.381(8) . ?
C01J C039 1.393(8) . ?
C01K H01K 1.0000 . ?
C01L C021 1.534(7) . ?
C01L C02O 1.325(8) . ?
C01M C023 1.329(8) . ?
C01M C027 1.528(7) . ?
C01N H01A 0.9900 . ?
C01N H01B 0.9900 . ?
C01N C02H 1.518(8) . ?
C01O H01O 0.9500 . ?
C01O C03Q 1.384(8) . ?
C01P H01P 0.9500 . ?
C01P C02Q 1.391(8) . ?
C01R C02O 1.502(8) . ?
C01S H01S 0.9500 . ?
C01S C027 1.507(7) . ?
C01S C02P 1.325(8) . ?
C01T H01C 0.9900 . ?
C01T H01E 0.9900 . ?
C01T C02X 1.519(8) . ?
C01U H01U 1.0000 . ?
C01V C02A 1.534(7) . ?
C01V C02E 1.511(8) . ?
C01W C01X 1.510(8) . ?
C01X H01X 0.9500 . ?
C01X C02V 1.322(8) . ?
C01Y H01Y 0.9500 . ?
C01Y C03D 1.385(8) . ?
C01Z H01Z 0.9500 . ?
C01Z C021 1.508(8) . ?
C01Z C02W 1.339(8) . ?
C020 H020 0.9500 . ?
C020 C02I 1.391(8) . ?
C020 C035 1.393(8) . ?
C022 H02C 0.9900 . ?
C022 H02D 0.9900 . ?
C022 C037 1.530(9) . ?
C024 H024 0.9500 . ?
C024 C03L 1.398(8) . ?
C025 H025 1.0000 . ?
C025 C02B 1.528(7) . ?
C025 C02J 1.523(8) . ?
C026 H026 0.9500 . ?
C026 C02Z 1.388(8) . ?
C028 H028 0.9500 . ?
C028 C03N 1.396(9) . ?
C029 H029 0.9500 . ?
C029 C03E 1.373(9) . ?
C02A C03B 1.341(8) . ?
C02C H02E 0.9500 . ?
C02C C03U 1.385(9) . ?
C02D H02A 0.9900 . ?
C02D H02B 0.9900 . ?
C02D C034 1.509(9) . ?
C02E H02G 0.9500 . ?
C02E C02R 1.343(8) . ?
C02F H02F 0.9500 . ?
C02F C03M 1.386(9) . ?
C02G C02K 1.523(7) . ?
C02H C02V 1.464(8) . ?
C02I H02I 0.9500 . ?
C02J C03O 1.384(8) . ?
C02J C03X 1.380(8) . ?
C02K H02K 1.0000 . ?
C02K C033 1.509(8) . ?
C02L H02L 0.9500 . ?
C02L C03P 1.372(9) . ?
C02M C03K 1.387(8) . ?
C02M C03M 1.388(9) . ?
C02N H02N 0.9500 . ?
C02N C02U 1.375(8) . ?
C02P H02P 0.9500 . ?
C02P C02X 1.464(8) . ?
C02Q H02Q 0.9500 . ?
C02Q C03J 1.388(8) . ?
C02R H02R 0.9500 . ?
C02R C037 1.441(9) . ?
C02T H02T 0.9500 . ?
C02T C03I 1.382(9) . ?
C02U H02U 0.9500 . ?
C02U C035 1.388(9) . ?
C02V H02V 0.9500 . ?
C02W H02W 0.9500 . ?
C02W C034 1.464(9) . ?
C02Y H02Y 0.9500 . ?
C02Y C047 1.384(9) . ?
C02Z H02Z 0.9500 . ?
C02Z C03G 1.379(8) . ?
C030 H030 0.9500 . ?
C030 C03V 1.385(9) . ?
C031 H031 0.9500 . ?
C031 C03W 1.397(9) . ?
C032 H032 0.9500 . ?
C032 C03T 1.397(8) . ?
C033 C03H 1.401(8) . ?
C033 C03R 1.377(8) . ?
C036 H036 0.9500 . ?
C036 C03F 1.377(9) . ?
C038 H038 0.9500 . ?
C038 C03D 1.378(8) . ?
C038 C03T 1.383(9) . ?
C039 H039 0.9500 . ?
C039 C03K 1.385(9) . ?
C03A H03A 0.9500 . ?
C03A C041 1.370(9) . ?
C03C H03C 0.9500 . ?
C03C C03I 1.381(10) . ?
C03C C03W 1.362(10) . ?
C03D H03D 0.9500 . ?
C03E H03E 0.9500 . ?
C03E C043 1.387(10) . ?
C03F C03Q 1.381(9) . ?
C03G H03G 0.9500 . ?
C03G C047 1.389(9) . ?
C03H H03H 0.9500 . ?
C03H C045 1.398(9) . ?
C03I H03I 0.9500 . ?
C03J C03L 1.385(9) . ?
C03K H03K 0.9500 . ?
C03L H03L 0.9500 . ?
C03M H03M 0.9500 . ?
C03N H03N 0.9500 . ?
C03N C03S 1.370(10) . ?
C03O H03O 0.9500 . ?
C03O C046 1.398(9) . ?
C03P H03P 0.9500 . ?
C03P C043 1.389(10) . ?
C03Q H03Q 0.9500 . ?
C03R H03R 0.9500 . ?
C03R C042 1.375(9) . ?
C03S H03S 0.9500 . ?
C03S C03V 1.376(10) . ?
C03T H03T 0.9500 . ?
C03U H03U 0.9500 . ?
C03U C044 1.385(11) . ?
C03V H03V 0.9500 . ?
C03W H03W 0.9500 . ?
C03X H03X 0.9500 . ?
C03X C040 1.403(9) . ?
C03Y H03Y 0.9500 . ?
C03Y C040 1.357(10) . ?
C03Y C046 1.368(9) . ?
C03Z H03Z 0.9500 . ?
C03Z C042 1.383(10) . ?
C03Z C045 1.369(10) . ?
C040 H040 0.9500 . ?
C041 H041 0.9500 . ?
C041 C044 1.377(11) . ?
C042 H042 0.9500 . ?
C043 H043 0.9500 . ?
C044 H044 0.9500 . ?
C045 H045 0.9500 . ?
C046 H046 0.9500 . ?
C047 H047 0.9500 . ?
C048 H04A 0.9800 . ?
C048 H04B 0.9800 . ?
C048 H04C 0.9800 . ?
C049 H04G 0.9800 . ?
C049 H04H 0.9800 . ?
C049 H04I 0.9800 . ?
C04A H04J 0.9800 . ?
C04A H04K 0.9800 . ?
C04A H04L 0.9800 . ?
C04B H04D 0.9800 . ?
C04B H04E 0.9800 . ?
C04B H04F 0.9800 . ?
C04C H04M 0.9800 . ?
C04C H04N 0.9800 . ?
C04C H04O 0.9800 . ?
C04F H04P 0.9800 . ?
C04F H04Q 0.9800 . ?
C04F H04R 0.9800 . ?
S1 C2 1.775(9) . ?
S1 C3 1.799(8) . ?
S1 O5 1.493(12) . ?
C2 H2A 0.9800 . ?
C2 H2B 0.9800 . ?
C2 H2C 0.9800 . ?
C3 H3A 0.9800 . ?
C3 H3B 0.9800 . ?
C3 H3C 0.9800 . ?
